data_4331120
loop_
_publ_author_name
'Agata Bia\/lo\'nska'
'Robert Bronisz'

_publ_contact_author_email robert.bronisz@chem.uni.wroc.pl
_publ_section_title
;
 Role of Fe-N-C Geometry Flip-Flop in Bistability in
 Fe(tetrazol-2-yl)4(C2H5CN)2-Type Core Based Coordination Network
;
_journal_name_full 'Inorganic Chemistry'
_journal_page_first 12630
_journal_page_last 12637
_journal_paper_doi 10.1021/ic300880w
_journal_volume 51
_journal_year 2012
_chemical_formula_moiety 'C14 H22 Fe N18, 2(Cl O4) '
_chemical_formula_sum 'C14 H22 Cl2 Fe N18 O8'
_chemical_formula_weight 697.25
_chemical_name_systematic
; 
catena-[bis(\m~2~-1,2-di(tetrazol-2-yl)ethane)-bis(propionitrile)]
-iron(II) diperchlorate 
;
_space_group_IT_number 14
_symmetry_cell_setting monoclinic
_symmetry_space_group_name_Hall '-P 2yn'
_symmetry_space_group_name_H-M 'P 1 21/n 1'
_atom_sites_solution_hydrogens geom
_atom_sites_solution_primary direct
_atom_sites_solution_secondary difmap
_audit_creation_method SHELXL-97
_cell_angle_alpha 90.00
_cell_angle_beta 107.64(3)
_cell_angle_gamma 90.00
_cell_formula_units_Z 2
_cell_length_a 8.168(2)
_cell_length_b 15.750(3)
_cell_length_c 11.242(3)
_cell_measurement_reflns_used 3423
_cell_measurement_temperature 120(2)
_cell_measurement_theta_max 28.59
_cell_measurement_theta_min 2.91
_cell_volume 1378.2(6)
_computing_cell_refinement
;
CrysAlis RED, Oxford Diffraction Ltd.,
Version 1.171.31.8 (release 12-01-2007 CrysAlis171 .NET)
(compiled Jan 12 2007,17:49:11)
;
_computing_data_collection
;
CrysAlis CCD, Oxford Diffraction Ltd.,
Version 1.171.31.8 (release 12-01-2007 CrysAlis171 .NET)
(compiled Jan 12 2007,17:49:11)
;
_computing_data_reduction
;
CrysAlis RED, Oxford Diffraction Ltd.,
Version 1.171.31.8 (release 12-01-2007 CrysAlis171 .NET)
(compiled Jan 12 2007,17:49:11)
;
_computing_structure_refinement
;
SHELXL-97 (Sheldrick, G. M. (2008). <i>Acta Cryst.</i> <b>A64</b>, 112-122.)
;
_computing_structure_solution
;
SHELXS-97 (Sheldrick, G. M. (2008). <i>Acta Cryst.</i> <b>A64</b>, 112-122.)
;
_diffrn_ambient_temperature 120(2)
_diffrn_measured_fraction_theta_full 0.983
_diffrn_measured_fraction_theta_max 0.983
_diffrn_measurement_device_type 'Kuma KM4CCD'
_diffrn_measurement_method '\w scan'
_diffrn_radiation_monochromator graphite
_diffrn_radiation_source 'fine-focus sealed tube'
_diffrn_radiation_type MoK\a
_diffrn_radiation_wavelength 0.71073
_diffrn_reflns_av_R_equivalents 0.0508
_diffrn_reflns_av_sigmaI/netI 0.0684
_diffrn_reflns_limit_h_max 10
_diffrn_reflns_limit_h_min -10
_diffrn_reflns_limit_k_max 20
_diffrn_reflns_limit_k_min -12
_diffrn_reflns_limit_l_max 14
_diffrn_reflns_limit_l_min -14
_diffrn_reflns_number 9080
_diffrn_reflns_theta_full 27.00
_diffrn_reflns_theta_max 27.00
_diffrn_reflns_theta_min 2.92
_diffrn_standards_number 0
_exptl_absorpt_coefficient_mu 0.817
_exptl_absorpt_correction_T_max 0.937
_exptl_absorpt_correction_T_min 0.912
_exptl_absorpt_correction_type analytical
_exptl_absorpt_process_details
;
CrysAlis RED, Oxford Diffraction Ltd.,
Version 1.171.33.42 (release 29-05-2009 CrysAlis171 .NET)
(compiled May 29 2009,17:40:42)
Analytical numeric absorption correction using a multifaceted crystal
            model based on expressions derived by R.C. Clark & J.S. Reid.
(Clark, R. C. & Reid, J. S. (1995). Acta Cryst. A51, 887-897)
;
_exptl_crystal_colour purple
_exptl_crystal_density_diffrn 1.680
_exptl_crystal_description block
_exptl_crystal_F_000 712
_exptl_crystal_size_max 0.19
_exptl_crystal_size_mid 0.09
_exptl_crystal_size_min 0.08
_refine_diff_density_max 0.431
_refine_diff_density_min -0.549
_refine_diff_density_rms 0.069
_refine_ls_extinction_method none
_refine_ls_goodness_of_fit_ref 0.896
_refine_ls_hydrogen_treatment constr
_refine_ls_matrix_type full
_refine_ls_number_parameters 207
_refine_ls_number_reflns 2961
_refine_ls_number_restraints 12
_refine_ls_restrained_S_all 0.896
_refine_ls_R_factor_all 0.0773
_refine_ls_R_factor_gt 0.0377
_refine_ls_shift/su_max 0.001
_refine_ls_shift/su_mean 0.000
_refine_ls_structure_factor_coef Fsqd
_refine_ls_weighting_details 'calc w=1/[\s^2^(Fo^2^)+(0.0443P)^2^+0.0000P] where P=(Fo^2^+2Fc^2^)/3'
_refine_ls_weighting_scheme calc
_refine_ls_wR_factor_gt 0.0754
_refine_ls_wR_factor_ref 0.0848
_reflns_number_gt 1874
_reflns_number_total 2961
_reflns_threshold_expression >2sigma(I)
_cod_data_source_file ic300880w_si_003_7.cif
_cod_data_source_block 2_120_up
_cod_original_sg_symbol_H-M 'P 21/n'
_cod_database_code 4331120

loop_
_symmetry_equiv_pos_as_xyz
'x, y, z'
'-x+1/2, y+1/2, -z+1/2'
'-x, -y, -z'
'x-1/2, -y-1/2, z-1/2'

loop_
_atom_site_label
_atom_site_type_symbol
_atom_site_fract_x
_atom_site_fract_y
_atom_site_fract_z
_atom_site_U_iso_or_equiv
_atom_site_adp_type
_atom_site_occupancy
_atom_site_symmetry_multiplicity
_atom_site_calc_flag
_atom_site_refinement_flags
_atom_site_disorder_assembly
_atom_site_disorder_group
Fe1 Fe 0.0000 0.0000 0.5000 0.01807(14) Uani 1 2 d S . .
Cl1 Cl -0.00598(9) 0.22025(4) 0.09918(7) 0.02823(18) Uani 1 1 d . . .
O1 O 0.0849(2) 0.29594(12) 0.08612(18) 0.0318(5) Uani 1 1 d . . .
O2 O -0.1802(2) 0.22450(13) 0.0189(2) 0.0440(6) Uani 1 1 d . . .
O3 O 0.0756(3) 0.14670(13) 0.0657(2) 0.0438(6) Uani 1 1 d . . .
O4 O -0.0047(4) 0.21310(14) 0.2265(2) 0.0596(7) Uani 1 1 d . . .
N1 N 0.3700(3) -0.02753(14) 0.8441(2) 0.0245(5) Uani 1 1 d . . .
N2 N 0.4194(3) 0.04116(13) 0.7935(2) 0.0198(5) Uani 1 1 d . . .
N3 N 0.3218(3) 0.05903(13) 0.67961(19) 0.0209(5) Uani 1 1 d . . .
N4 N 0.1999(2) -0.00004(14) 0.65286(19) 0.0202(5) Uani 1 1 d . . .
N5 N 0.6508(3) -0.06122(14) 0.6931(2) 0.0251(5) Uani 1 1 d . . .
N6 N 0.7525(3) -0.00049(14) 0.75934(19) 0.0219(5) Uani 1 1 d . . .
N7 N 0.8719(3) 0.02642(14) 0.7118(2) 0.0218(5) Uani 1 1 d . . .
N8 N 0.8490(3) -0.01846(13) 0.60800(19) 0.0204(5) Uani 1 1 d . . .
N20 N -0.0206(3) 0.12110(15) 0.52234(19) 0.0221(5) Uani 1 1 d . . .
C1 C 0.5770(3) 0.08874(17) 0.8537(2) 0.0223(6) Uani 1 1 d . . .
H1A H 0.5715 0.1117 0.9344 0.027 Uiso 1 1 calc R . .
H1B H 0.5865 0.1372 0.8001 0.027 Uiso 1 1 calc R . .
C2 C 0.7344(3) 0.03227(17) 0.8761(2) 0.0211(6) Uani 1 1 d . . .
H2A H 0.8383 0.0652 0.9202 0.025 Uiso 1 1 calc R . .
H2B H 0.7249 -0.0159 0.9302 0.025 Uiso 1 1 calc R . .
C3 C 0.2321(3) -0.05169(17) 0.7531(3) 0.0249(6) Uani 1 1 d . . .
H3A H 0.1641 -0.0997 0.7579 0.030 Uiso 1 1 calc R . .
C4 C 0.7159(3) -0.07164(17) 0.5991(3) 0.0245(6) Uani 1 1 d . . .
H4A H 0.6740 -0.1116 0.5336 0.029 Uiso 1 1 calc R . .
C20 C -0.0185(3) 0.18623(18) 0.5660(3) 0.0264(7) Uani 1 1 d . A .
C21 C -0.0089(4) 0.26579(18) 0.6338(3) 0.0335(7) Uani 1 1 d . . .
H21A H -0.1237 0.2928 0.6099 0.040 Uiso 0.84(3) 1 calc PR A 2
H21B H 0.0714 0.3049 0.6106 0.040 Uiso 0.84(3) 1 calc PR A 2
H21C H -0.1156 0.2705 0.6528 0.040 Uiso 0.16(3) 1 d PR A 1
H21D H 0.0121 0.3226 0.5993 0.040 Uiso 0.16(3) 1 d PR A 1
C221 C 0.113(6) 0.242(3) 0.786(4) 0.038(5) Uani 0.16(3) 1 d PU A 1
H22D H 0.1117 0.2902 0.8406 0.058 Uiso 0.16(3) 1 calc PR A 1
H22E H 0.2315 0.2295 0.7884 0.058 Uiso 0.16(3) 1 calc PR A 1
H22F H 0.0642 0.1919 0.8152 0.058 Uiso 0.16(3) 1 calc PR A 1
C22 C 0.0515(19) 0.2514(5) 0.7726(8) 0.046(2) Uani 0.84(3) 1 d PU A 2
H22A H 0.0481 0.3052 0.8157 0.068 Uiso 0.84(3) 1 calc PR A 2
H22B H 0.1694 0.2297 0.7975 0.068 Uiso 0.84(3) 1 calc PR A 2
H22C H -0.0238 0.2100 0.7950 0.068 Uiso 0.84(3) 1 calc PR A 2

loop_
_atom_site_aniso_label
_atom_site_aniso_U_11
_atom_site_aniso_U_22
_atom_site_aniso_U_33
_atom_site_aniso_U_23
_atom_site_aniso_U_13
_atom_site_aniso_U_12
Fe1 0.0156(3) 0.0200(3) 0.0183(3) -0.0005(2) 0.0048(2) -0.0011(2)
Cl1 0.0288(4) 0.0251(4) 0.0286(4) 0.0003(3) 0.0055(3) -0.0036(3)
O1 0.0332(11) 0.0233(10) 0.0407(12) 0.0032(9) 0.0141(10) -0.0063(9)
O2 0.0206(11) 0.0433(14) 0.0598(15) -0.0077(11) -0.0003(11) -0.0003(10)
O3 0.0365(13) 0.0268(11) 0.0592(16) -0.0070(11) 0.0012(12) 0.0092(10)
O4 0.102(2) 0.0505(14) 0.0294(13) -0.0048(12) 0.0245(13) -0.0379(15)
N1 0.0222(12) 0.0254(12) 0.0255(13) 0.0032(10) 0.0064(11) 0.0003(10)
N2 0.0183(11) 0.0207(12) 0.0200(12) 0.0007(10) 0.0049(10) -0.0003(10)
N3 0.0206(11) 0.0244(12) 0.0175(11) 0.0010(10) 0.0053(10) 0.0006(10)
N4 0.0192(11) 0.0197(11) 0.0228(11) -0.0005(11) 0.0082(9) -0.0003(11)
N5 0.0243(12) 0.0305(13) 0.0216(12) -0.0063(10) 0.0083(10) -0.0078(11)
N6 0.0185(10) 0.0258(11) 0.0215(11) -0.0022(11) 0.0062(9) -0.0028(11)
N7 0.0178(11) 0.0260(12) 0.0221(12) -0.0024(10) 0.0066(10) -0.0021(9)
N8 0.0201(12) 0.0201(12) 0.0191(12) -0.0010(9) 0.0034(10) 0.0006(9)
N20 0.0194(12) 0.0257(13) 0.0211(13) 0.0013(10) 0.0059(10) -0.0018(10)
C1 0.0204(14) 0.0235(14) 0.0215(14) -0.0021(11) 0.0041(12) -0.0017(11)
C2 0.0193(13) 0.0268(14) 0.0155(13) -0.0026(11) 0.0028(11) -0.0017(11)
C3 0.0219(14) 0.0233(15) 0.0291(16) 0.0047(12) 0.0072(13) 0.0004(12)
C4 0.0228(14) 0.0266(15) 0.0246(15) -0.0037(12) 0.0081(12) -0.0058(12)
C20 0.0196(14) 0.0279(17) 0.0307(17) 0.0048(13) 0.0060(13) -0.0019(12)
C21 0.0271(16) 0.0241(16) 0.051(2) -0.0068(14) 0.0149(16) -0.0023(13)
C221 0.050(9) 0.037(7) 0.033(7) -0.007(6) 0.018(7) 0.000(7)
C22 0.072(6) 0.032(3) 0.037(3) -0.007(2) 0.022(4) 0.003(3)

loop_
_atom_type_symbol
_atom_type_description
_atom_type_scat_dispersion_real
_atom_type_scat_dispersion_imag
_atom_type_scat_source
C C 0.0033 0.0016 'International Tables Vol C Tables 4.2.6.8 and 6.1.1.4'
H H 0.0000 0.0000 'International Tables Vol C Tables 4.2.6.8 and 6.1.1.4'
N N 0.0061 0.0033 'International Tables Vol C Tables 4.2.6.8 and 6.1.1.4'
O O 0.0106 0.0060 'International Tables Vol C Tables 4.2.6.8 and 6.1.1.4'
Cl Cl 0.1484 0.1585 'International Tables Vol C Tables 4.2.6.8 and 6.1.1.4'
Fe Fe 0.3463 0.8444 'International Tables Vol C Tables 4.2.6.8 and 6.1.1.4'

loop_
_geom_angle_atom_site_label_1
_geom_angle_atom_site_label_2
_geom_angle_atom_site_label_3
_geom_angle
_geom_angle_site_symmetry_1
_geom_angle_site_symmetry_3
N20 Fe1 N20 180.00(12) 3_556 .
N20 Fe1 N4 88.22(9) 3_556 3_556
N20 Fe1 N4 91.78(9) . 3_556
N20 Fe1 N4 91.78(9) 3_556 .
N20 Fe1 N4 88.22(9) . .
N4 Fe1 N4 180.0 3_556 .
N20 Fe1 N8 88.32(8) 3_556 3_656
N20 Fe1 N8 91.68(8) . 3_656
N4 Fe1 N8 88.34(8) 3_556 3_656
N4 Fe1 N8 91.66(8) . 3_656
N20 Fe1 N8 91.68(8) 3_556 1_455
N20 Fe1 N8 88.32(8) . 1_455
N4 Fe1 N8 91.66(8) 3_556 1_455
N4 Fe1 N8 88.34(8) . 1_455
N8 Fe1 N8 180.0 3_656 1_455
O4 Cl1 O1 108.68(13) . .
O4 Cl1 O2 109.69(16) . .
O1 Cl1 O2 109.95(13) . .
O4 Cl1 O3 109.51(15) . .
O1 Cl1 O3 110.26(13) . .
O2 Cl1 O3 108.73(13) . .
C3 N1 N2 101.4(2) . .
N3 N2 N1 114.4(2) . .
N3 N2 C1 121.9(2) . .
N1 N2 C1 123.5(2) . .
N2 N3 N4 105.17(19) . .
N3 N4 C3 106.8(2) . .
N3 N4 Fe1 124.10(16) . .
C3 N4 Fe1 128.76(17) . .
C4 N5 N6 101.5(2) . .
N7 N6 N5 114.6(2) . .
N7 N6 C2 122.8(2) . .
N5 N6 C2 122.6(2) . .
N6 N7 N8 105.1(2) . .
N7 N8 C4 106.9(2) . .
N7 N8 Fe1 120.52(16) . 1_655
C4 N8 Fe1 132.55(18) . 1_655
C20 N20 Fe1 162.8(2) . .
N2 C1 C2 111.0(2) . .
N2 C1 H1A 109.4 . .
C2 C1 H1A 109.4 . .
N2 C1 H1B 109.4 . .
C2 C1 H1B 109.4 . .
H1A C1 H1B 108.0 . .
N6 C2 C1 111.7(2) . .
N6 C2 H2A 109.3 . .
C1 C2 H2A 109.3 . .
N6 C2 H2B 109.3 . .
C1 C2 H2B 109.3 . .
H2A C2 H2B 107.9 . .
N1 C3 N4 112.1(2) . .
N1 C3 H3A 123.9 . .
N4 C3 H3A 123.9 . .
N5 C4 N8 111.8(2) . .
N5 C4 H4A 124.1 . .
N8 C4 H4A 124.1 . .
N20 C20 C21 174.4(3) . .
C20 C21 C22 111.2(4) . .
C20 C21 H21A 109.4 . .
C22 C21 H21A 109.4 . .
C20 C21 H21B 109.4 . .
C22 C21 H21B 109.4 . .
H21A C21 H21B 108.0 . .
C20 C21 H21C 105.9 . .
H21C C21 H21D 106.7 . .
C21 C221 H22D 109.5 . .
C21 C221 H22E 109.5 . .
H22D C221 H22E 109.5 . .
C21 C221 H22F 109.5 . .
H22D C221 H22F 109.5 . .
H22E C221 H22F 109.5 . .
C21 C22 H22A 109.5 . .
C21 C22 H22B 109.5 . .
H22A C22 H22B 109.5 . .
C21 C22 H22C 109.5 . .
H22A C22 H22C 109.5 . .
H22B C22 H22C 109.5 . .

loop_
_geom_bond_atom_site_label_1
_geom_bond_atom_site_label_2
_geom_bond_distance
_geom_bond_site_symmetry_2
Fe1 N20 1.938(2) 3_556
Fe1 N20 1.938(2) .
Fe1 N4 1.979(2) 3_556
Fe1 N4 1.979(2) .
Fe1 N8 1.997(2) 3_656
Fe1 N8 1.997(2) 1_455
Cl1 O4 1.433(2) .
Cl1 O1 1.4350(19) .
Cl1 O2 1.438(2) .
Cl1 O3 1.442(2) .
N1 C3 1.327(3) .
N1 N2 1.341(3) .
N2 N3 1.317(3) .
N2 C1 1.466(3) .
N3 N4 1.329(3) .
N4 C3 1.349(3) .
N5 C4 1.330(3) .
N5 N6 1.336(3) .
N6 N7 1.317(3) .
N6 C2 1.459(3) .
N7 N8 1.328(3) .
N8 C4 1.352(3) .
N8 Fe1 1.997(2) 1_655
N20 C20 1.135(3) .
C1 C2 1.520(3) .
C1 H1A 0.9900 .
C1 H1B 0.9900 .
C2 H2A 0.9900 .
C2 H2B 0.9900 .
C3 H3A 0.9500 .
C4 H4A 0.9500 .
C20 C21 1.456(4) .
C21 C22 1.505(9) .
C21 C221 1.74(5) .
C21 H21A 0.9900 .
C21 H21B 0.9900 .
C21 H21C 0.9613 .
C21 H21D 1.0099 .
C221 H22D 0.9800 .
C221 H22E 0.9800 .
C221 H22F 0.9800 .
C22 H22A 0.9800 .
C22 H22B 0.9800 .
C22 H22C 0.9800 .

loop_
_geom_torsion_atom_site_label_1
_geom_torsion_atom_site_label_2
_geom_torsion_atom_site_label_3
_geom_torsion_atom_site_label_4
_geom_torsion
_geom_torsion_site_symmetry_1
_geom_torsion_site_symmetry_4
C3 N1 N2 N3 -0.3(3) . .
C3 N1 N2 C1 -175.0(2) . .
N1 N2 N3 N4 0.6(3) . .
C1 N2 N3 N4 175.5(2) . .
N2 N3 N4 C3 -0.7(2) . .
N2 N3 N4 Fe1 173.54(15) . .
N20 Fe1 N4 N3 137.72(19) 3_556 .
N20 Fe1 N4 N3 -42.28(19) . .
N8 Fe1 N4 N3 49.35(19) 3_656 .
N8 Fe1 N4 N3 -130.65(19) 1_455 .
N20 Fe1 N4 C3 -49.4(2) 3_556 .
N20 Fe1 N4 C3 130.6(2) . .
N8 Fe1 N4 C3 -137.8(2) 3_656 .
N8 Fe1 N4 C3 42.2(2) 1_455 .
C4 N5 N6 N7 0.5(3) . .
C4 N5 N6 C2 -178.5(2) . .
N5 N6 N7 N8 0.2(3) . .
C2 N6 N7 N8 179.1(2) . .
N6 N7 N8 C4 -0.7(3) . .
N6 N7 N8 Fe1 179.53(15) . 1_655
N4 Fe1 N20 C20 146.0(7) 3_556 .
N4 Fe1 N20 C20 -34.0(7) . .
N8 Fe1 N20 C20 -125.6(7) 3_656 .
N8 Fe1 N20 C20 54.4(7) 1_455 .
N3 N2 C1 C2 -114.6(2) . .
N1 N2 C1 C2 59.8(3) . .
N7 N6 C2 C1 107.7(3) . .
N5 N6 C2 C1 -73.4(3) . .
N2 C1 C2 N6 61.5(3) . .
N2 N1 C3 N4 -0.2(3) . .
N3 N4 C3 N1 0.6(3) . .
Fe1 N4 C3 N1 -173.30(17) . .
N6 N5 C4 N8 -0.9(3) . .
N7 N8 C4 N5 1.1(3) . .
Fe1 N8 C4 N5 -179.22(18) 1_655 .
